data_2211802
loop_
_publ_author_name
'Leech, Charlotte K.'
'Florence, Alastair J.'
'Shankland, Kenneth'
'Shankland, Norman'
'Johnston, Andrea'

_publ_section_title
;
 A low-temperature redetermination of cyheptamide
;
_journal_coeditor_code EZ2051
_journal_issue 1
_journal_name_full 'Acta Crystallographica Section E'
_journal_page_first o205
_journal_page_last o206
_journal_paper_doi 10.1107/S160053680604983X
_journal_volume 63
_journal_year 2007
_chemical_formula_iupac 'C16 H15 N O'
_chemical_formula_moiety 'C16 H15 N O'
_chemical_formula_sum 'C16 H15 N O'
_chemical_formula_weight 237.29
_chemical_name_common cyheptamide
_chemical_name_systematic
;
10,11-dihydro-5H-dibenz[a,d]cycloheptene-5-carboxamide
;
_space_group_IT_number 14
_symmetry_cell_setting monoclinic
_symmetry_space_group_name_Hall '-P 2ybc'
_symmetry_space_group_name_H-M 'P 1 21/c 1'
_atom_sites_solution_hydrogens difmap
_atom_sites_solution_primary direct
_atom_sites_solution_secondary difmap
_audit_creation_method SHELXL-97
_cell_angle_alpha 90.00
_cell_angle_beta 96.752(12)
_cell_angle_gamma 90.00
_cell_formula_units_Z 4
_cell_length_a 5.6035(7)
_cell_length_b 9.1716(11)
_cell_length_c 23.579(3)
_cell_measurement_reflns_used 5695
_cell_measurement_temperature 150(2)
_cell_measurement_theta_max 28.0
_cell_measurement_theta_min 2.4
_cell_volume 1203.4(3)
_computing_cell_refinement
;
CrysAlis RED (Oxford Diffraction, 2006)
;
_computing_data_collection
;
CrysAlis CCD (Oxford Diffraction, 2006)
;
_computing_data_reduction
;
CrysAlis RED
;
_computing_molecular_graphics 'PLATON (Version 011105; Spek, 2003)'
_computing_publication_material SHELXL97
_computing_structure_refinement 'SHELXL97 (Sheldrick, 1997)'
_computing_structure_solution 'SHELXS97 (Sheldrick, 1997)'
_diffrn_ambient_temperature 150(2)
_diffrn_detector_area_resol_mean 15.9745
_diffrn_measured_fraction_theta_full 0.981
_diffrn_measured_fraction_theta_max 0.981
_diffrn_measurement_device_type 'Oxford Diffraction Gemini'
_diffrn_measurement_method '\w and \f'
_diffrn_radiation_monochromator graphite
_diffrn_radiation_source 'Enhance (Mo) X-ray Source'
_diffrn_radiation_type MoK\a
_diffrn_radiation_wavelength 0.71073
_diffrn_reflns_av_R_equivalents 0.029
_diffrn_reflns_av_sigmaI/netI 0.027
_diffrn_reflns_limit_h_max 6
_diffrn_reflns_limit_h_min -6
_diffrn_reflns_limit_k_max 11
_diffrn_reflns_limit_k_min -11
_diffrn_reflns_limit_l_max 28
_diffrn_reflns_limit_l_min -29
_diffrn_reflns_number 11433
_diffrn_reflns_theta_full 26.4
_diffrn_reflns_theta_max 26.4
_diffrn_reflns_theta_min 2.8
_diffrn_standards_number 0
_exptl_absorpt_coefficient_mu 0.082
_exptl_absorpt_correction_T_max 0.983
_exptl_absorpt_correction_T_min 0.956
_exptl_absorpt_correction_type multi-scan
_exptl_absorpt_process_details '(CrysAlis RED; Oxford Diffraction, 2006)'
_exptl_crystal_colour Colourless
_exptl_crystal_density_diffrn 1.310
_exptl_crystal_density_method 'not measured'
_exptl_crystal_description Block
_exptl_crystal_F_000 504
_exptl_crystal_size_max 0.26
_exptl_crystal_size_mid 0.17
_exptl_crystal_size_min 0.16
_refine_diff_density_max 0.18
_refine_diff_density_min -0.16
_refine_ls_extinction_method none
_refine_ls_goodness_of_fit_ref 1.04
_refine_ls_hydrogen_treatment refall
_refine_ls_matrix_type full
_refine_ls_number_parameters 223
_refine_ls_number_reflns 2407
_refine_ls_number_restraints 0
_refine_ls_restrained_S_all 1.04
_refine_ls_R_factor_all 0.047
_refine_ls_R_factor_gt 0.035
_refine_ls_shift/su_max 0.000
_refine_ls_shift/su_mean 0.000
_refine_ls_structure_factor_coef Fsqd
_refine_ls_weighting_details 'calc w=1/[\s^2^(Fo^2^)+(0.0353P)^2^+0.4305P] where P=(Fo^2^+2Fc^2^)/3'
_refine_ls_weighting_scheme calc
_refine_ls_wR_factor_gt 0.083
_refine_ls_wR_factor_ref 0.086
_reflns_number_gt 1928
_reflns_number_total 2407
_reflns_threshold_expression I>2\s(I)
_cod_data_source_file ez2051.cif
_cod_data_source_block I
_cod_original_sg_symbol_H-M 'P 21/c'
_cod_database_code 2211802
_cod_database_fobs_code 2211802

loop_
_symmetry_equiv_pos_as_xyz
'x, y, z'
'-x, y+1/2, -z+1/2'
'-x, -y, -z'
'x, -y-1/2, z-1/2'

loop_
_atom_site_type_symbol
_atom_site_label
_atom_site_fract_x
_atom_site_fract_y
_atom_site_fract_z
_atom_site_U_iso_or_equiv
_atom_site_adp_type
_atom_site_calc_flag
_atom_site_occupancy
O O1 0.37581(17) 0.71849(10) 0.21007(4) 0.0258(2) Uani d 1
C C1 0.1185(2) 0.91677(14) 0.17364(6) 0.0188(3) Uani d 1
N N1 0.4738(2) 0.94199(15) 0.24450(5) 0.0266(3) Uani d 1
C C2 0.0314(2) 0.81878(14) 0.12290(6) 0.0198(3) Uani d 1
C C7 0.1170(2) 0.82304(14) 0.06934(6) 0.0217(3) Uani d 1
C C11 0.3338(2) 1.27115(15) 0.11228(6) 0.0221(3) Uani d 1
C C16 0.3378(2) 0.85046(14) 0.21032(6) 0.0201(3) Uani d 1
C C15 0.1420(2) 1.07749(14) 0.15933(6) 0.0181(3) Uani d 1
C C9 0.4629(2) 1.01088(15) 0.09812(6) 0.0219(3) Uani d 1
C C3 -0.1529(2) 0.72033(15) 0.13157(7) 0.0239(3) Uani d 1
C C14 -0.0075(2) 1.18044(15) 0.18046(6) 0.0216(3) Uani d 1
C C8 0.3149(3) 0.92184(16) 0.05173(6) 0.0242(3) Uani d 1
C C6 0.0123(3) 0.72846(16) 0.02645(7) 0.0292(3) Uani d 1
C C4 -0.2550(3) 0.62948(16) 0.08836(7) 0.0296(4) Uani d 1
C C10 0.3137(2) 1.12316(15) 0.12427(6) 0.0194(3) Uani d 1
C C12 0.1827(3) 1.37355(16) 0.13308(6) 0.0245(3) Uani d 1
C C13 0.0110(3) 1.32744(16) 0.16701(6) 0.0246(3) Uani d 1
C C5 -0.1717(3) 0.63338(16) 0.03540(7) 0.0319(4) Uani d 1
H H3 -0.207(3) 0.7207(17) 0.1690(8) 0.031(4) Uiso d 1
H H9B 0.594(3) 1.0627(16) 0.0810(6) 0.022(4) Uiso d 1
H H9A 0.537(2) 0.9436(16) 0.1282(7) 0.018(4) Uiso d 1
H H11 0.455(3) 1.3047(17) 0.0885(7) 0.028(4) Uiso d 1
H H8B 0.239(3) 0.9875(17) 0.0219(7) 0.024(4) Uiso d 1
H H6 0.076(3) 0.7306(18) -0.0120(8) 0.036(5) Uiso d 1
H H4 -0.388(3) 0.5642(18) 0.0965(7) 0.032(4) Uiso d 1
H H14 -0.129(3) 1.1473(17) 0.2044(7) 0.027(4) Uiso d 1
H H8A 0.422(3) 0.8596(18) 0.0326(7) 0.031(4) Uiso d 1
H H1 -0.013(3) 0.9104(15) 0.2006(7) 0.022(4) Uiso d 1
H H12 0.204(3) 1.4789(18) 0.1245(7) 0.030(4) Uiso d 1
H H13 -0.097(3) 1.3978(18) 0.1810(7) 0.032(4) Uiso d 1
H H5 -0.237(3) 0.5704(18) 0.0052(8) 0.032(4) Uiso d 1
H H1B 0.596(3) 0.900(2) 0.2693(8) 0.042(5) Uiso d 1
H H1A 0.452(3) 1.040(2) 0.2440(8) 0.040(5) Uiso d 1

loop_
_atom_site_aniso_label
_atom_site_aniso_U_11
_atom_site_aniso_U_22
_atom_site_aniso_U_33
_atom_site_aniso_U_12
_atom_site_aniso_U_13
_atom_site_aniso_U_23
O1 0.0307(5) 0.0183(5) 0.0277(6) 0.0030(4) -0.0002(4) 0.0034(4)
C1 0.0190(6) 0.0194(7) 0.0186(7) 0.0007(5) 0.0051(5) 0.0008(5)
N1 0.0313(7) 0.0229(7) 0.0237(7) -0.0003(5) -0.0049(5) 0.0015(5)
C2 0.0188(6) 0.0168(7) 0.0232(7) 0.0047(5) 0.0001(5) 0.0006(5)
C7 0.0235(7) 0.0184(7) 0.0224(8) 0.0055(5) 0.0000(5) 0.0002(5)
C11 0.0224(7) 0.0228(7) 0.0204(8) -0.0014(6) -0.0005(6) 0.0029(5)
C16 0.0230(7) 0.0219(8) 0.0162(7) -0.0004(5) 0.0055(5) 0.0027(5)
C15 0.0187(6) 0.0184(7) 0.0166(7) 0.0008(5) -0.0006(5) 0.0002(5)
C9 0.0210(7) 0.0228(7) 0.0231(8) 0.0023(6) 0.0066(6) 0.0033(6)
C3 0.0212(7) 0.0194(7) 0.0310(9) 0.0032(5) 0.0023(6) 0.0033(6)
C14 0.0213(7) 0.0234(7) 0.0202(7) 0.0020(6) 0.0023(6) -0.0020(5)
C8 0.0292(8) 0.0244(8) 0.0202(8) 0.0044(6) 0.0080(6) 0.0001(6)
C6 0.0374(8) 0.0254(8) 0.0235(8) 0.0059(6) -0.0022(7) -0.0020(6)
C4 0.0247(7) 0.0190(7) 0.0428(10) 0.0005(6) -0.0053(7) 0.0012(6)
C10 0.0181(6) 0.0219(7) 0.0176(7) 0.0014(5) -0.0009(5) 0.0002(5)
C12 0.0291(7) 0.0190(7) 0.0236(8) 0.0013(6) -0.0044(6) 0.0020(6)
C13 0.0254(7) 0.0228(7) 0.0245(8) 0.0068(6) -0.0012(6) -0.0033(6)
C5 0.0360(8) 0.0220(8) 0.0341(9) 0.0022(6) -0.0116(7) -0.0057(6)

loop_
_atom_type_symbol
_atom_type_description
_atom_type_scat_dispersion_real
_atom_type_scat_dispersion_imag
_atom_type_scat_source
C C 0.0033 0.0016 'International Tables Vol C Tables 4.2.6.8 and 6.1.1.4'
H H 0.0000 0.0000 'International Tables Vol C Tables 4.2.6.8 and 6.1.1.4'
N N 0.0061 0.0033 'International Tables Vol C Tables 4.2.6.8 and 6.1.1.4'
O O 0.0106 0.0060 'International Tables Vol C Tables 4.2.6.8 and 6.1.1.4'

loop_
_geom_angle_atom_site_label_1
_geom_angle_atom_site_label_2
_geom_angle_atom_site_label_3
_geom_angle
C15 C1 C2 115.08(11)
C15 C1 C16 114.98(11)
C2 C1 C16 111.51(11)
C15 C1 H1 106.2(8)
C2 C1 H1 105.3(8)
C16 C1 H1 102.2(8)
C16 N1 H1B 116.4(11)
C16 N1 H1A 123.0(12)
H1B N1 H1A 120.5(16)
C7 C2 C3 118.94(13)
C7 C2 C1 125.19(12)
C3 C2 C1 115.86(13)
C2 C7 C6 118.15(13)
C2 C7 C8 126.67(12)
C6 C7 C8 115.17(13)
C12 C11 C10 121.24(14)
C12 C11 H11 118.8(9)
C10 C11 H11 119.9(9)
O1 C16 N1 122.28(13)
O1 C16 C1 120.84(12)
N1 C16 C1 116.76(12)
C14 C15 C10 119.41(12)
C14 C15 C1 120.41(12)
C10 C15 C1 120.18(11)
C10 C9 C8 112.23(11)
C10 C9 H9B 108.1(8)
C8 C9 H9B 109.1(9)
C10 C9 H9A 109.9(8)
C8 C9 H9A 109.0(8)
H9B C9 H9A 108.4(11)
C4 C3 C2 121.75(15)
C4 C3 H3 121.7(10)
C2 C3 H3 116.5(10)
C13 C14 C15 120.75(13)
C13 C14 H14 120.3(9)
C15 C14 H14 118.9(9)
C7 C8 C9 118.20(12)
C7 C8 H8B 106.8(9)
C9 C8 H8B 109.8(9)
C7 C8 H8A 106.6(9)
C9 C8 H8A 109.3(10)
H8B C8 H8A 105.4(13)
C5 C6 C7 122.24(15)
C5 C6 H6 119.7(10)
C7 C6 H6 118.1(10)
C5 C4 C3 119.58(14)
C5 C4 H4 122.1(10)
C3 C4 H4 118.3(10)
C11 C10 C15 119.15(12)
C11 C10 C9 121.46(13)
C15 C10 C9 119.31(12)
C13 C12 C11 119.30(13)
C13 C12 H12 121.2(9)
C11 C12 H12 119.5(9)
C12 C13 C14 120.12(13)
C12 C13 H13 119.7(10)
C14 C13 H13 120.2(10)
C4 C5 C6 119.32(14)
C4 C5 H5 121.0(10)
C6 C5 H5 119.7(10)

loop_
_geom_bond_atom_site_label_1
_geom_bond_atom_site_label_2
_geom_bond_distance
O1 C16 1.2291(16)
C1 C15 1.5214(18)
C1 C2 1.5296(19)
C1 C16 1.5423(18)
C1 H1 1.028(15)
N1 C16 1.3381(18)
N1 H1B 0.93(2)
N1 H1A 0.904(19)
C2 C7 1.403(2)
C2 C3 1.405(2)
C7 C6 1.407(2)
C7 C8 1.527(2)
C11 C12 1.392(2)
C11 C10 1.3937(19)
C11 H11 0.982(16)
C15 C14 1.3927(19)
C15 C10 1.4044(19)
C9 C10 1.5034(19)
C9 C8 1.529(2)
C9 H9B 1.000(15)
C9 H9A 0.994(15)
C3 C4 1.386(2)
C3 H3 0.966(18)
C14 C13 1.392(2)
C14 H14 0.983(16)
C8 H8B 0.985(16)
C8 H8A 0.978(17)
C6 C5 1.385(2)
C6 H6 1.013(19)
C4 C5 1.384(2)
C4 H4 0.993(17)
C12 C13 1.388(2)
C12 H12 0.996(16)
C13 H13 0.967(17)
C5 H5 0.956(17)

loop_
_geom_hbond_atom_site_label_D
_geom_hbond_atom_site_label_H
_geom_hbond_atom_site_label_A
_geom_hbond_site_symmetry_A
_geom_hbond_distance_DH
_geom_hbond_distance_HA
_geom_hbond_distance_DA
_geom_hbond_angle_DHA
_geom_hbond_publ_flag
N1 H1A O1 2_655 0.91(2) 2.13(2) 2.842(2) 135.0(10) yes
N1 H1B Cg2 2_645 0.93(2) 2.78(2) 3.6760(10) 162.0(10) yes

loop_
_cod_related_entry_id
_cod_related_entry_database
_cod_related_entry_code
1 ChemSpider 22071
